data_2018908
loop_
_publ_author_name
'Fortes, A. Dominic'
'Wood, Ian G.'
'Gutmann, Matthias J.'

_publ_section_title
;
 MgSO~4~&#x00B7;11H~2~O and MgCrO~4~&#x00B7;11H~2~O based on
 time-of-flight neutron single-crystal Laue data
;
_journal_coeditor_code KU3086
_journal_issue 4
_journal_name_full 'Acta Crystallographica Section C'
_journal_page_first 324
_journal_page_last 329
_journal_paper_doi 10.1107/S0108270113005751
_journal_volume 69
_journal_year 2013
_chemical_formula_iupac '[Mg (H2 O)6] (Cr O4) , H2 O'
_chemical_formula_moiety 'Mg O6 H12 2+, Cr O4 2-, O5 H10'
_chemical_formula_sum 'Cr H22 Mg O15'
_chemical_formula_weight 338.46
_chemical_name_common 'magnesium chromate undecahydrate'
_chemical_name_systematic
;
Hexaaquamagnesium(II) chromate pentahydrate
;
_space_group_IT_number 2
_space_group_name_Hall '-P 1'
_symmetry_cell_setting triclinic
_symmetry_space_group_name_Hall '-P 1'
_symmetry_space_group_name_H-M 'P -1'
_atom_sites_solution_hydrogens geom
_atom_sites_solution_primary direct
_atom_sites_solution_secondary difmap
_audit_creation_method SHELXL97
_cell_angle_alpha 88.21(2)
_cell_angle_beta 89.43(2)
_cell_angle_gamma 62.768(18)
_cell_formula_units_Z 2
_cell_length_a 6.7721(18)
_cell_length_b 6.917(2)
_cell_length_c 17.410(5)
_cell_measurement_reflns_used 330
_cell_measurement_temperature 10(2)
_cell_volume 724.8(4)
_computing_cell_refinement 'SXD2001 (Gutmann, 2005)'
_computing_data_collection 'SXD2001 (Gutmann, 2005)'
_computing_data_reduction 'SXD2001 (Gutmann, 2005)'
_computing_molecular_graphics 'DIAMOND (Brandenburg, 2006)'
_computing_publication_material 'publCIF (Westrip, 2010)'
_computing_structure_refinement 'SHELXL97 (Sheldrick, 2008)'
_computing_structure_solution n/a
_diffrn_ambient_temperature 10(2)
_diffrn_detector_area_resol_mean 0
_diffrn_measured_fraction_theta_full 0.117
_diffrn_measured_fraction_theta_max 0.117
_diffrn_measurement_device_type 'SXD beamline'
_diffrn_measurement_method 'time-of-flight Laue diffraction'
_diffrn_radiation_probe neutron
_diffrn_radiation_source 'ISIS neutron spallation source'
_diffrn_radiation_type neutron
_diffrn_radiation_wavelength 0.48-7.0
_diffrn_reflns_av_R_equivalents 0.0000
_diffrn_reflns_av_sigmaI/netI 0.0766
_diffrn_reflns_limit_h_max 16
_diffrn_reflns_limit_h_min -15
_diffrn_reflns_limit_k_max 13
_diffrn_reflns_limit_k_min -15
_diffrn_reflns_limit_l_max 40
_diffrn_reflns_limit_l_min -46
_diffrn_reflns_number 8624
_diffrn_reflns_theta_full 88.37
_diffrn_reflns_theta_max 88.37
_diffrn_reflns_theta_min 7.98
_diffrn_standards_decay_% 0
_diffrn_standards_interval_count 0
_diffrn_standards_interval_time 0
_diffrn_standards_number 0
_exptl_absorpt_correction_type numerical
_exptl_absorpt_process_details
;
The linear absorption coefficient is wavelength-dependent and is calculated as:
\m = 4.595 + 0.015 \l  [cm^-1^], as determined by Gaussian integration in
SXD2001 (Gutmann, 2005)
;
_exptl_crystal_colour yellow
_exptl_crystal_density_diffrn 1.551
_exptl_crystal_density_method 'not measured'
_exptl_crystal_description cuboid
_exptl_crystal_F_000 28
_exptl_crystal_size_max 2.00
_exptl_crystal_size_mid 2.00
_exptl_crystal_size_min 2.00
_refine_diff_density_max 1.877
_refine_diff_density_min -1.660
_refine_ls_extinction_coef 0.0079(3)
_refine_ls_extinction_expression Fc^*^=kFc[1+0.001xFc^2^\l^3^/sin(2\q)]^-1/4^
_refine_ls_extinction_method 'SHELXL97 (Sheldrick, 2008)'
_refine_ls_goodness_of_fit_ref 1.109
_refine_ls_hydrogen_treatment refall
_refine_ls_matrix_type full
_refine_ls_number_parameters 369
_refine_ls_number_reflns 8624
_refine_ls_number_restraints 0
_refine_ls_restrained_S_all 1.109
_refine_ls_R_factor_all 0.0830
_refine_ls_R_factor_gt 0.0830
_refine_ls_shift/su_max 0.000
_refine_ls_shift/su_mean 0.000
_refine_ls_structure_factor_coef Fsqd
_refine_ls_weighting_details 'calc w = 1/[\s^2^(Fo^2^)+(0.1187P)^2^+33.4697P] where P=(Fo^2^+2Fc^2^)/3'
_refine_ls_weighting_scheme calc
_refine_ls_wR_factor_gt 0.2236
_refine_ls_wR_factor_ref 0.2236
_reflns_number_gt 8624
_reflns_number_total 8624
_reflns_threshold_expression I>2\s(I)
_cod_data_source_file ku3086.cif
_cod_data_source_block II
_cod_database_code 2018908
_cod_database_fobs_code 2018908

loop_
_symmetry_equiv_pos_as_xyz
'x, y, z'
'-x, -y, -z'

loop_
_atom_site_type_symbol
_atom_site_label
_atom_site_fract_x
_atom_site_fract_y
_atom_site_fract_z
_atom_site_U_iso_or_equiv
_atom_site_adp_type
_atom_site_calc_flag
_atom_site_refinement_flags
_atom_site_occupancy
_atom_site_symmetry_multiplicity
Mg Mg1 1.0000 0.0000 0.0000 0.0031(5) Uani d S 1 2
O OW1 0.6591(3) 0.1751(4) 0.00642(11) 0.0070(4) Uani d . 1 1
H H1A 0.5558(7) 0.2382(10) 0.0478(3) 0.0242(11) Uani d . 1 1
H H1B 0.5686(7) 0.1860(9) -0.0386(3) 0.0206(9) Uani d . 1 1
O OW2 0.9837(3) -0.2640(4) 0.05091(11) 0.0062(4) Uani d . 1 1
H H2A 1.1062(7) -0.4002(9) 0.0673(3) 0.0228(10) Uani d . 1 1
H H2B 0.8512(7) -0.2622(9) 0.0740(3) 0.0202(9) Uani d . 1 1
O OW3 1.0464(3) 0.1017(4) 0.10562(11) 0.0067(4) Uani d . 1 1
H H3A 1.0425(8) 0.0365(9) 0.1555(2) 0.0216(9) Uani d . 1 1
H H3B 1.1223(8) 0.1903(10) 0.1096(3) 0.0232(10) Uani d . 1 1
Mg Mg2 1.0000 0.0000 0.5000 0.0040(5) Uani d S 1 2
O OW4 1.1484(3) -0.1033(4) 0.39480(11) 0.0062(4) Uani d . 1 1
H H4A 1.2979(6) -0.1184(9) 0.3850(3) 0.0189(9) Uani d . 1 1
H H4B 1.0780(7) -0.0798(9) 0.3443(2) 0.0197(9) Uani d . 1 1
O OW5 0.8066(3) -0.1528(4) 0.48574(11) 0.0069(4) Uani d . 1 1
H H5A 0.7719(8) -0.2393(9) 0.5234(3) 0.0209(9) Uani d . 1 1
H H5B 0.7144(7) -0.1370(9) 0.4409(2) 0.0189(9) Uani d . 1 1
O OW6 0.7564(3) 0.2810(4) 0.44853(11) 0.0056(4) Uani d . 1 1
H H6A 0.7983(7) 0.3341(9) 0.4012(3) 0.0208(9) Uani d . 1 1
H H6B 0.6015(6) 0.3156(9) 0.4411(3) 0.0208(10) Uani d . 1 1
Cr Cr1 0.4078(4) 0.3200(6) 0.20166(15) 0.0022(5) Uani d . 1 1
O O1 0.3001(3) 0.3376(4) 0.11601(10) 0.0051(3) Uani d . 1 1
O O2 0.2081(3) 0.4569(4) 0.26429(11) 0.0060(3) Uani d . 1 1
O O3 0.5424(3) 0.0602(4) 0.22978(11) 0.0059(4) Uani d . 1 1
O O4 0.5838(3) 0.4215(4) 0.19749(11) 0.0062(4) Uani d . 1 1
O OW7 0.3116(3) 0.4086(4) 0.41912(11) 0.0062(4) Uani d . 1 1
H H7A 0.2786(7) 0.4262(10) 0.3644(2) 0.0221(10) Uani d . 1 1
H H7B 0.2406(9) 0.5530(10) 0.4380(4) 0.0276(11) Uani d . 1 1
O OW8 0.6070(3) -0.2410(4) 0.11869(12) 0.0069(4) Uani d . 1 1
H H8A 0.5670(8) -0.1290(9) 0.1576(3) 0.0207(8) Uani d . 1 1
H H8B 0.6039(8) -0.3656(9) 0.1452(3) 0.0210(9) Uani d . 1 1
O OW9 0.5608(3) -0.1510(4) 0.36308(11) 0.0064(4) Uani d . 1 1
H H9A 0.5411(7) -0.0546(9) 0.3179(2) 0.0204(9) Uani d . 1 1
H H9B 0.6573(7) -0.2973(8) 0.3446(3) 0.0196(9) Uani d . 1 1
O OW10 0.8338(3) 0.4416(4) 0.31354(11) 0.0070(4) Uani d . 1 1
H H10A 0.7579(7) 0.4168(10) 0.2706(3) 0.0213(9) Uani d . 1 1
H H10B 0.9740(6) 0.4303(9) 0.2930(3) 0.0210(9) Uani d . 1 1
O OW11 0.9964(3) -0.0875(4) 0.24672(11) 0.0061(4) Uani d . 1 1
H H11A 1.0639(8) -0.2447(9) 0.2448(3) 0.0225(9) Uani d . 1 1
H H11B 0.8371(6) -0.0362(9) 0.2411(3) 0.0224(10) Uani d . 1 1

loop_
_atom_site_aniso_label
_atom_site_aniso_U_11
_atom_site_aniso_U_22
_atom_site_aniso_U_33
_atom_site_aniso_U_12
_atom_site_aniso_U_13
_atom_site_aniso_U_23
Mg1 0.0024(8) 0.0037(13) 0.0036(9) -0.0018(8) 0.0000(7) 0.0003(9)
OW1 0.0038(5) 0.0096(10) 0.0058(7) -0.0016(6) 0.0005(5) -0.0002(7)
H1A 0.0193(17) 0.030(3) 0.0160(17) -0.0044(18) 0.0077(13) -0.0074(17)
H1B 0.0166(15) 0.027(3) 0.0164(16) -0.0083(16) -0.0042(13) -0.0008(16)
OW2 0.0055(6) 0.0056(9) 0.0082(7) -0.0033(6) -0.0010(5) 0.0026(7)
H2A 0.0158(15) 0.016(2) 0.030(2) -0.0019(16) -0.0044(15) 0.0075(19)
H2B 0.0152(14) 0.022(2) 0.0236(19) -0.0084(16) 0.0052(13) 0.0009(17)
OW3 0.0073(6) 0.0089(10) 0.0053(7) -0.0050(7) -0.0003(5) 0.0002(7)
H3A 0.030(2) 0.026(3) 0.0123(15) -0.016(2) 0.0019(14) 0.0045(16)
H3B 0.029(2) 0.025(3) 0.026(2) -0.021(2) -0.0023(17) 0.0004(19)
Mg2 0.0034(8) 0.0053(13) 0.0029(9) -0.0016(9) -0.0001(7) -0.0002(9)
OW4 0.0043(6) 0.0087(10) 0.0052(6) -0.0027(6) 0.0009(5) -0.0010(6)
H4A 0.0133(13) 0.025(2) 0.0208(17) -0.0109(16) 0.0021(12) -0.0002(17)
H4B 0.0197(15) 0.027(3) 0.0138(15) -0.0120(17) -0.0054(13) 0.0008(16)
OW5 0.0092(7) 0.0098(10) 0.0054(6) -0.0077(7) -0.0014(5) 0.0008(7)
H5A 0.0269(18) 0.027(3) 0.0179(17) -0.0203(19) -0.0013(14) 0.0037(17)
H5B 0.0204(16) 0.024(2) 0.0158(16) -0.0128(17) -0.0057(13) 0.0018(16)
OW6 0.0053(6) 0.0045(9) 0.0064(7) -0.0016(6) -0.0003(5) 0.0018(6)
H6A 0.0191(15) 0.025(2) 0.0179(16) -0.0105(17) 0.0018(13) 0.0084(17)
H6B 0.0109(13) 0.027(3) 0.0235(19) -0.0081(16) -0.0021(13) 0.0017(18)
Cr1 0.0033(8) 0.0025(13) 0.0019(9) -0.0023(9) -0.0007(7) 0.0006(9)
O1 0.0045(6) 0.0077(10) 0.0025(6) -0.0023(6) -0.0009(5) 0.0004(6)
O2 0.0044(6) 0.0060(9) 0.0055(6) -0.0006(6) 0.0017(5) -0.0015(6)
O3 0.0050(6) 0.0048(9) 0.0057(7) -0.0004(6) -0.0003(5) 0.0018(6)
O4 0.0056(6) 0.0082(10) 0.0067(7) -0.0049(7) -0.0005(5) 0.0007(7)
OW7 0.0055(6) 0.0070(10) 0.0056(6) -0.0026(6) 0.0004(5) 0.0003(6)
H7A 0.0236(17) 0.029(3) 0.0120(15) -0.0112(19) -0.0011(13) 0.0031(16)
H7B 0.026(2) 0.014(3) 0.039(3) -0.0056(19) 0.0035(19) -0.010(2)
OW8 0.0067(6) 0.0082(10) 0.0066(7) -0.0043(7) -0.0001(5) 0.0012(7)
H8A 0.028(2) 0.018(2) 0.0192(18) -0.0136(18) 0.0047(15) -0.0074(16)
H8B 0.030(2) 0.018(2) 0.0181(17) -0.0143(18) -0.0001(15) 0.0036(17)
OW9 0.0059(6) 0.0078(10) 0.0053(6) -0.0030(6) -0.0001(5) 0.0001(6)
H9A 0.0220(16) 0.022(2) 0.0148(16) -0.0085(17) -0.0011(13) 0.0074(16)
H9B 0.0191(16) 0.012(2) 0.025(2) -0.0048(15) 0.0031(14) -0.0023(17)
OW10 0.0067(6) 0.0096(10) 0.0055(6) -0.0045(7) 0.0002(5) 0.0002(7)
H10A 0.0220(17) 0.031(3) 0.0155(16) -0.0161(19) -0.0007(14) -0.0065(17)
H10B 0.0132(13) 0.028(3) 0.0219(18) -0.0099(17) 0.0047(13) -0.0022(18)
OW11 0.0048(6) 0.0067(10) 0.0059(7) -0.0017(6) 0.0009(5) -0.0010(6)
H11A 0.0214(17) 0.012(2) 0.030(2) -0.0036(16) 0.0012(16) -0.0023(18)
H11B 0.0110(13) 0.024(3) 0.029(2) -0.0053(15) -0.0031(14) 0.003(2)

loop_
_atom_type_symbol
_atom_type_description
_atom_type_scat_dispersion_real
_atom_type_scat_dispersion_imag
_atom_type_scat_source
H H 0.0000 0.0000 'International Tables Vol C Tables 4.2.6.8 and 6.1.1.4'
Cr Cr 0.0000 0.0000 'International Tables Vol C Tables 4.2.6.8 and 6.1.1.4'
Mg Mg 0.0000 0.0000 'International Tables Vol C Tables 4.2.6.8 and 6.1.1.4'
O O 0.0000 0.0000 'International Tables Vol C Tables 4.2.6.8 and 6.1.1.4'

loop_
_geom_angle_atom_site_label_1
_geom_angle_atom_site_label_2
_geom_angle_atom_site_label_3
_geom_angle_site_symmetry_1
_geom_angle_site_symmetry_3
_geom_angle
OW2 Mg1 OW2 2_755 . 179.9990(10)
OW2 Mg1 OW1 2_755 2_755 89.78(8)
OW2 Mg1 OW1 . 2_755 90.22(8)
OW2 Mg1 OW1 2_755 . 90.22(8)
OW2 Mg1 OW1 . . 89.78(8)
OW1 Mg1 OW1 2_755 . 180.0
OW2 Mg1 OW3 2_755 2_755 90.97(9)
OW2 Mg1 OW3 . 2_755 89.03(9)
OW1 Mg1 OW3 2_755 2_755 92.78(9)
OW1 Mg1 OW3 . 2_755 87.22(9)
OW2 Mg1 OW3 2_755 . 89.03(9)
OW2 Mg1 OW3 . . 90.97(9)
OW1 Mg1 OW3 2_755 . 87.22(9)
OW1 Mg1 OW3 . . 92.78(9)
OW3 Mg1 OW3 2_755 . 179.9990(10)
Mg1 OW1 H1A . . 134.3(3)
Mg1 OW1 H1B . . 119.2(3)
H1A OW1 H1B . . 105.8(4)
Mg1 OW2 H2A . . 127.3(3)
Mg1 OW2 H2B . . 125.1(3)
H2A OW2 H2B . . 106.1(4)
Mg1 OW3 H3A . . 126.5(4)
Mg1 OW3 H3B . . 120.6(3)
H3A OW3 H3B . . 110.1(5)
OW5 Mg2 OW5 . 2_756 180.0
OW5 Mg2 OW4 . . 91.04(9)
OW5 Mg2 OW4 2_756 . 88.96(9)
OW5 Mg2 OW4 . 2_756 88.96(9)
OW5 Mg2 OW4 2_756 2_756 91.03(9)
OW4 Mg2 OW4 . 2_756 180.0
OW5 Mg2 OW6 . 2_756 89.89(9)
OW5 Mg2 OW6 2_756 2_756 90.11(9)
OW4 Mg2 OW6 . 2_756 89.43(8)
OW4 Mg2 OW6 2_756 2_756 90.57(8)
OW5 Mg2 OW6 . . 90.11(9)
OW5 Mg2 OW6 2_756 . 89.89(9)
OW4 Mg2 OW6 . . 90.57(8)
OW4 Mg2 OW6 2_756 . 89.43(8)
OW6 Mg2 OW6 2_756 . 180.0
Mg2 OW4 H4A . . 120.0(3)
Mg2 OW4 H4B . . 128.5(3)
H4A OW4 H4B . . 105.5(4)
Mg2 OW5 H5A . . 128.0(3)
Mg2 OW5 H5B . . 125.8(3)
H5A OW5 H5B . . 105.7(4)
Mg2 OW6 H6A . . 116.6(3)
Mg2 OW6 H6B . . 126.4(4)
H6A OW6 H6B . . 105.1(4)
O4 Cr1 O1 . . 109.39(17)
O4 Cr1 O3 . . 108.85(17)
O1 Cr1 O3 . . 109.2(2)
O4 Cr1 O2 . . 109.5(2)
O1 Cr1 O2 . . 110.17(17)
O3 Cr1 O2 . . 109.79(18)
H7A OW7 H7B . . 104.8(5)
H8A OW8 H8B . . 105.6(5)
H9A OW9 H9B . . 104.0(5)
H10A OW10 H10B . . 106.1(4)
H11A OW11 H11B . . 106.1(5)

loop_
_geom_bond_atom_site_label_1
_geom_bond_atom_site_label_2
_geom_bond_site_symmetry_2
_geom_bond_distance
Mg1 OW2 2_755 2.053(2)
Mg1 OW2 . 2.053(2)
Mg1 OW1 2_755 2.0622(19)
Mg1 OW1 . 2.0622(19)
Mg1 OW3 2_755 2.066(2)
Mg1 OW3 . 2.066(2)
OW1 H1A . 0.964(5)
OW1 H1B . 0.980(5)
OW2 H2A . 0.965(5)
OW2 H2B . 0.974(4)
OW3 H3A . 0.972(4)
OW3 H3B . 0.967(6)
Mg2 OW5 . 2.045(2)
Mg2 OW5 2_756 2.045(2)
Mg2 OW4 . 2.065(2)
Mg2 OW4 2_756 2.065(2)
Mg2 OW6 2_756 2.071(2)
Mg2 OW6 . 2.071(2)
OW4 H4A . 0.983(4)
OW4 H4B . 0.977(4)
OW5 H5A . 0.972(5)
OW5 H5B . 0.977(4)
OW6 H6A . 0.983(4)
OW6 H6B . 0.972(4)
Cr1 O4 . 1.637(4)
Cr1 O1 . 1.643(3)
Cr1 O3 . 1.660(4)
Cr1 O2 . 1.667(4)
OW7 H7A . 0.971(5)
OW7 H7B . 0.957(7)
OW8 H8A . 0.985(6)
OW8 H8B . 0.974(5)
OW9 H9A . 0.984(4)
OW9 H9B . 0.982(6)
OW10 H10A . 0.973(5)
OW10 H10B . 0.981(4)
OW11 H11A . 0.969(6)
OW11 H11B . 0.975(4)
